data_4309212
loop_
_publ_author_name
'Rochelle L. White-Morris'
'Marilyn M. Olmstead'
'Saeed Attar'
'Alan L. Balch'

_publ_section_title
;
Intermolecular Interactions in Polymorphs of Trinuclear Gold(I)
Complexes: Insight into the Solvoluminescence of AuI3(MeNCOMe)3
;
_journal_name_full 'Inorganic Chemistry'
_journal_page_first 5021
_journal_page_last 5029
_journal_paper_doi 10.1021/ic050381n
_journal_volume 44
_journal_year 2005
_chemical_formula_sum 'C15 H30 Au3 N3 O3'
_chemical_formula_weight 891.32
_chemical_name_common Au3[(CH3)2CH2N=COCH3]3
_chemical_name_systematic
; 
 ? 
;
_space_group_IT_number 29
_symmetry_cell_setting orthorhombic
_symmetry_space_group_name_Hall 'P 2c -2ac'
_symmetry_space_group_name_H-M 'P c a 21'
_atom_sites_solution_hydrogens geom
_atom_sites_solution_primary direct
_atom_sites_solution_secondary difmap
_audit_creation_method SHELXL-97
_cell_angle_alpha 90.00
_cell_angle_beta 90.00
_cell_angle_gamma 90.00
_cell_formula_units_Z 4
_cell_length_a 13.0563(7)
_cell_length_b 13.9550(7)
_cell_length_c 11.5493(6)
_cell_measurement_reflns_used 979
_cell_measurement_temperature 91(2)
_cell_measurement_theta_max 31.4
_cell_measurement_theta_min 2.8
_cell_volume 2104.29(19)
_computing_cell_refinement 'Bruker SAINT'
_computing_data_collection 'Bruker SMART'
_computing_data_reduction 'Bruker SAINT'
_computing_molecular_graphics 'SHELXTL 5, XP(Sheldrick, 1994)'
_computing_publication_material 'SHELXL-97 (Sheldrick, 1997)'
_computing_structure_refinement 'SHELXL-97 (Sheldrick, 1997)'
_computing_structure_solution 'SHELXS-97 (Sheldrick, 1990)'
_diffrn_ambient_temperature 91(2)
_diffrn_detector_area_resol_mean 8.3
_diffrn_measured_fraction_theta_full 0.997
_diffrn_measured_fraction_theta_max 0.997
_diffrn_measurement_device_type 'Bruker SMART 1000'
_diffrn_measurement_method \w
_diffrn_radiation_monochromator graphite
_diffrn_radiation_source 'normal-focus sealed tube'
_diffrn_radiation_type MoK\a
_diffrn_radiation_wavelength 0.71073
_diffrn_reflns_av_R_equivalents 0.0303
_diffrn_reflns_av_sigmaI/netI 0.0291
_diffrn_reflns_limit_h_max 18
_diffrn_reflns_limit_h_min -18
_diffrn_reflns_limit_k_max 19
_diffrn_reflns_limit_k_min -20
_diffrn_reflns_limit_l_max 16
_diffrn_reflns_limit_l_min -16
_diffrn_reflns_number 6646
_diffrn_reflns_theta_full 30.03
_diffrn_reflns_theta_max 30.03
_diffrn_reflns_theta_min 2.77
_exptl_absorpt_coefficient_mu 20.881
_exptl_absorpt_correction_T_max 0.1346
_exptl_absorpt_correction_T_min 0.0519
_exptl_absorpt_correction_type multi-scan
_exptl_absorpt_process_details 'SADABS 2.03 (Sheldrick, 2001)'
_exptl_crystal_colour colorless
_exptl_crystal_density_diffrn 2.813
_exptl_crystal_description block
_exptl_crystal_F_000 1608
_exptl_crystal_size_max 0.17
_exptl_crystal_size_mid 0.14
_exptl_crystal_size_min 0.12
_refine_diff_density_max 1.094
_refine_diff_density_min -0.776
_refine_diff_density_rms 0.138
_refine_ls_abs_structure_details 'Flack H D (1983), Acta Cryst. A39, 876-881'
_refine_ls_abs_structure_Flack 0.021(9)
_refine_ls_extinction_method none
_refine_ls_goodness_of_fit_ref 1.050
_refine_ls_hydrogen_treatment constr
_refine_ls_matrix_type full
_refine_ls_number_parameters 254
_refine_ls_number_reflns 6149
_refine_ls_number_restraints 1
_refine_ls_restrained_S_all 1.050
_refine_ls_R_factor_all 0.0192
_refine_ls_R_factor_gt 0.0181
_refine_ls_shift/su_max 0.078
_refine_ls_shift/su_mean 0.001
_refine_ls_structure_factor_coef Fsqd
_refine_ls_weighting_details 'calc w=1/[\s^2^(Fo^2^)+(0.0090P)^2^+4.9913P] where P=(Fo^2^+2Fc^2^)/3'
_refine_ls_weighting_scheme calc
_refine_ls_wR_factor_gt 0.0412
_refine_ls_wR_factor_ref 0.0415
_reflns_number_gt 5953
_reflns_number_total 6149
_reflns_threshold_expression I>2\s(I)
_cod_data_source_file ic050381nsi20050314_051935_5.cif
_cod_data_source_block rw30
_cod_database_code 4309212

loop_
_symmetry_equiv_pos_as_xyz
'x, y, z'
'-x, -y, z+1/2'
'x+1/2, -y, z'
'-x+1/2, y, z+1/2'

loop_
_atom_site_label
_atom_site_type_symbol
_atom_site_fract_x
_atom_site_fract_y
_atom_site_fract_z
_atom_site_U_iso_or_equiv
_atom_site_adp_type
_atom_site_occupancy
_atom_site_symmetry_multiplicity
_atom_site_calc_flag
_atom_site_refinement_flags
_atom_site_disorder_assembly
_atom_site_disorder_group
Au1 Au 0.059653(12) 0.363240(11) 0.624547(17) 0.01235(4) Uani 0.9316(6) 1 d P A 1
Au2 Au -0.142837(12) 0.220522(12) 0.62904(2) 0.01404(4) Uani 0.9316(6) 1 d P A 1
Au3 Au 0.038974(13) 0.188418(12) 0.818010(17) 0.01337(4) Uani 0.9316(6) 1 d P A 1
Au1B Au -0.06911(19) 0.12263(19) 0.7433(2) 0.0125(6) Uani 0.0684(6) 1 d P A 2
Au2B Au 0.11081(19) 0.29395(16) 0.7353(2) 0.0102(6) Uani 0.0684(6) 1 d P A 2
Au3B Au -0.0743(2) 0.29241(18) 0.5462(2) 0.0125(6) Uani 0.0684(6) 1 d P A 2
C1 C 0.1611(4) 0.3543(3) 0.7517(4) 0.0159(9) Uani 1 1 d . . .
C2 C -0.1313(4) 0.3231(4) 0.5087(4) 0.0191(9) Uani 1 1 d . . .
C3 C -0.0775(3) 0.0960(3) 0.8131(5) 0.0188(9) Uani 1 1 d . . .
C4 C 0.2535(4) 0.4914(4) 0.6834(5) 0.0211(10) Uani 1 1 d . . .
H4A H 0.2229 0.5504 0.7138 0.032 Uiso 1 1 calc R A .
H4B H 0.2194 0.4736 0.6109 0.032 Uiso 1 1 calc R . .
H4C H 0.3266 0.5019 0.6688 0.032 Uiso 1 1 calc R . .
C5 C -0.3001(4) 0.2887(4) 0.4442(5) 0.0251(11) Uani 1 1 d . . .
H5A H -0.2854 0.2212 0.4608 0.038 Uiso 1 1 calc R A .
H5B H -0.3404 0.2934 0.3729 0.038 Uiso 1 1 calc R . .
H5C H -0.3389 0.3164 0.5086 0.038 Uiso 1 1 calc R . .
C6 C -0.0059(4) 0.0014(4) 0.9665(5) 0.0260(11) Uani 1 1 d . . .
H6A H -0.0113 0.0499 1.0276 0.039 Uiso 1 1 calc R A .
H6B H 0.0613 0.0063 0.9292 0.039 Uiso 1 1 calc R . .
H6C H -0.0138 -0.0625 1.0005 0.039 Uiso 1 1 calc R . .
C7 C 0.2250(4) 0.2825(3) 0.9324(5) 0.0198(10) Uani 1 1 d . . .
H7 H 0.2633 0.3443 0.9390 0.024 Uiso 1 1 calc R A .
C8 C 0.1628(4) 0.2676(4) 1.0428(5) 0.0247(11) Uani 1 1 d . A .
H8A H 0.1171 0.2125 1.0329 0.037 Uiso 1 1 calc R . .
H8B H 0.1219 0.3251 1.0585 0.037 Uiso 1 1 calc R . .
H8C H 0.2093 0.2558 1.1078 0.037 Uiso 1 1 calc R . .
C9 C 0.3008(4) 0.2028(4) 0.9106(5) 0.0255(11) Uani 1 1 d . A .
H9A H 0.2645 0.1414 0.9074 0.038 Uiso 1 1 calc R . .
H9B H 0.3512 0.2012 0.9734 0.038 Uiso 1 1 calc R . .
H9C H 0.3358 0.2140 0.8368 0.038 Uiso 1 1 calc R . .
C10 C -0.0419(4) 0.4433(4) 0.3991(4) 0.0194(9) Uani 1 1 d . . .
H10 H -0.1103 0.4738 0.3864 0.023 Uiso 1 1 calc R A .
C11 C 0.0361(4) 0.5212(4) 0.4252(5) 0.0237(10) Uani 1 1 d . A .
H11A H 0.0193 0.5517 0.4992 0.036 Uiso 1 1 calc R . .
H11B H 0.0347 0.5694 0.3634 0.036 Uiso 1 1 calc R . .
H11C H 0.1047 0.4929 0.4298 0.036 Uiso 1 1 calc R . .
C12 C -0.0113(5) 0.3891(4) 0.2898(4) 0.0263(12) Uani 1 1 d . A .
H12A H 0.0555 0.3586 0.3016 0.039 Uiso 1 1 calc R . .
H12B H -0.0071 0.4340 0.2247 0.039 Uiso 1 1 calc R . .
H12C H -0.0628 0.3400 0.2729 0.039 Uiso 1 1 calc R . .
C13 C -0.2475(4) 0.0485(4) 0.7505(5) 0.0228(10) Uani 1 1 d . . .
H13 H -0.2505 0.0160 0.8276 0.027 Uiso 1 1 calc R A 2
C14 C -0.2397(5) -0.0273(4) 0.6574(5) 0.0317(13) Uani 1 1 d . A .
H14A H -0.3020 -0.0665 0.6575 0.047 Uiso 1 1 calc R . .
H14B H -0.1801 -0.0682 0.6725 0.047 Uiso 1 1 calc R . .
H14C H -0.2319 0.0037 0.5817 0.047 Uiso 1 1 calc R . .
C15 C -0.3440(4) 0.1092(4) 0.7355(6) 0.0292(12) Uani 1 1 d . A .
H15A H -0.3502 0.1537 0.8007 0.044 Uiso 1 1 calc R . .
H15B H -0.4042 0.0672 0.7332 0.044 Uiso 1 1 calc R . .
H15C H -0.3394 0.1454 0.6630 0.044 Uiso 1 1 calc R . .
N1 N 0.1534(3) 0.2891(3) 0.8322(4) 0.0183(8) Uani 1 1 d . A .
N2 N -0.0500(3) 0.3746(3) 0.4977(4) 0.0174(8) Uani 1 1 d . A .
N3 N -0.1553(3) 0.1110(3) 0.7476(4) 0.0208(8) Uani 1 1 d . A .
O1 O 0.2414(3) 0.4159(3) 0.7663(3) 0.0206(7) Uani 1 1 d . A .
O2 O -0.2063(3) 0.3396(3) 0.4302(4) 0.0244(8) Uani 1 1 d . A .
O3 O -0.0846(3) 0.0169(3) 0.8825(3) 0.0245(8) Uani 1 1 d . A .

loop_
_atom_site_aniso_label
_atom_site_aniso_U_11
_atom_site_aniso_U_22
_atom_site_aniso_U_33
_atom_site_aniso_U_23
_atom_site_aniso_U_13
_atom_site_aniso_U_12
Au1 0.01099(7) 0.01501(7) 0.01103(7) -0.00008(8) -0.00009(8) 0.00079(5)
Au2 0.01297(7) 0.01571(7) 0.01345(7) 0.00002(8) -0.00022(8) -0.00146(5)
Au3 0.01233(7) 0.01423(7) 0.01356(7) -0.00077(7) -0.00047(7) -0.00133(6)
Au1B 0.0108(11) 0.0174(13) 0.0093(12) -0.0019(10) 0.0015(9) -0.0018(9)
Au2B 0.0108(11) 0.0122(12) 0.0077(11) -0.0013(8) -0.0022(8) 0.0000(8)
Au3B 0.0089(11) 0.0143(12) 0.0143(12) -0.0002(9) -0.0014(9) 0.0015(9)
C1 0.014(2) 0.019(2) 0.015(2) 0.0004(18) 0.0000(17) -0.0001(17)
C2 0.019(2) 0.024(2) 0.014(2) -0.0016(19) 0.0014(19) 0.0017(19)
C3 0.016(2) 0.016(2) 0.024(3) -0.005(2) 0.004(2) -0.0012(16)
C4 0.018(2) 0.021(2) 0.024(3) 0.005(2) -0.0018(19) -0.0029(19)
C5 0.017(2) 0.032(3) 0.027(3) -0.003(2) -0.006(2) -0.004(2)
C6 0.024(3) 0.028(3) 0.026(3) 0.007(2) 0.000(2) 0.003(2)
C7 0.020(2) 0.017(2) 0.023(2) 0.0018(19) -0.009(2) -0.0028(17)
C8 0.026(3) 0.033(3) 0.015(2) -0.001(2) -0.003(2) -0.003(2)
C9 0.023(3) 0.028(3) 0.026(3) -0.006(2) -0.009(2) 0.004(2)
C10 0.021(2) 0.021(2) 0.016(2) 0.0048(18) -0.0037(18) 0.0004(19)
C11 0.025(3) 0.026(3) 0.020(2) 0.006(2) -0.004(2) -0.004(2)
C12 0.032(3) 0.030(3) 0.017(3) 0.007(2) 0.002(2) 0.001(2)
C13 0.021(2) 0.024(2) 0.024(2) 0.003(2) -0.001(2) -0.006(2)
C14 0.034(3) 0.029(3) 0.032(3) -0.009(2) -0.002(2) -0.018(2)
C15 0.015(2) 0.031(3) 0.041(3) 0.005(3) 0.001(2) -0.003(2)
N1 0.0173(18) 0.0193(19) 0.018(2) -0.0031(16) -0.0017(16) -0.0001(14)
N2 0.017(2) 0.0205(19) 0.0142(19) 0.0013(15) 0.0006(15) 0.0027(15)
N3 0.022(2) 0.021(2) 0.0195(19) 0.0007(17) 0.0027(17) -0.0010(16)
O1 0.0193(17) 0.0235(17) 0.0191(17) 0.0013(14) -0.0006(14) -0.0058(14)
O2 0.0205(18) 0.0258(18) 0.0269(19) 0.0021(16) -0.0066(15) -0.0030(14)
O3 0.0235(19) 0.0232(18) 0.0266(19) 0.0061(16) -0.0078(16) -0.0048(15)

loop_
_atom_type_symbol
_atom_type_description
_atom_type_scat_dispersion_real
_atom_type_scat_dispersion_imag
_atom_type_scat_source
C C 0.0033 0.0016 'International Tables Vol C Tables 4.2.6.8 and 6.1.1.4'
H H 0.0000 0.0000 'International Tables Vol C Tables 4.2.6.8 and 6.1.1.4'
N N 0.0061 0.0033 'International Tables Vol C Tables 4.2.6.8 and 6.1.1.4'
O O 0.0106 0.0060 'International Tables Vol C Tables 4.2.6.8 and 6.1.1.4'
Au Au -2.0133 8.8022 'International Tables Vol C Tables 4.2.6.8 and 6.1.1.4'

loop_
_geom_angle_atom_site_label_1
_geom_angle_atom_site_label_2
_geom_angle_atom_site_label_3
_geom_angle
_geom_angle_site_symmetry_1
_geom_angle_site_symmetry_3
_geom_angle_publ_flag
C1 Au1 N2 177.56(18) . . ?
C1 Au1 Au2 118.97(14) . . ?
N2 Au1 Au2 60.07(12) . . ?
C1 Au1 Au3 60.61(14) . . ?
N2 Au1 Au3 118.68(12) . . ?
Au2 Au1 Au3 58.820(6) . . ?
C2 Au2 N3 177.7(2) . . ?
C2 Au2 Au3 120.60(15) . . ?
N3 Au2 Au3 60.63(13) . . ?
C2 Au2 Au1 59.90(15) . . ?
N3 Au2 Au1 121.35(13) . . ?
Au3 Au2 Au1 60.724(6) . . ?
C3 Au3 N1 175.85(19) . . ?
C3 Au3 Au2 60.91(17) . . ?
N1 Au3 Au2 119.26(12) . . ?
C3 Au3 Au1 121.19(18) . . ?
N1 Au3 Au1 59.50(12) . . ?
Au2 Au3 Au1 60.455(6) . . ?
C3 Au1B N3 77.3(4) . . ?
C3 Au1B O3 17.8(3) . . ?
N3 Au1B O3 77.4(3) . . ?
C3 Au1B C13 71.9(4) . . ?
N3 Au1B C13 15.8(3) . . ?
O3 Au1B C13 67.56(17) . . ?
C3 Au1B Au3B 157.1(4) . . ?
N3 Au1B Au3B 96.4(3) . . ?
O3 Au1B Au3B 172.60(16) . . ?
C13 Au1B Au3B 107.23(16) . . ?
C3 Au1B Au2B 114.1(4) . . ?
N3 Au1B Au2B 142.7(3) . . ?
O3 Au1B Au2B 124.41(14) . . ?
C13 Au1B Au2B 158.47(16) . . ?
Au3B Au1B Au2B 58.77(7) . . ?
C1 Au2B N1 67.4(3) . . ?
C1 Au2B O1 7.2(3) . . ?
N1 Au2B O1 66.1(2) . . ?
C1 Au2B Au3B 124.8(3) . . ?
N1 Au2B Au3B 158.3(2) . . ?
O1 Au2B Au3B 128.50(13) . . ?
C1 Au2B Au1B 166.7(3) . . ?
N1 Au2B Au1B 104.4(2) . . ?
O1 Au2B Au1B 169.95(14) . . ?
Au3B Au2B Au1B 59.60(8) . . ?
C2 Au3B N2 66.9(4) . . ?
C2 Au3B O2 12.0(3) . . ?
N2 Au3B O2 71.4(2) . . ?
C2 Au3B Au2B 150.8(4) . . ?
N2 Au3B Au2B 95.7(2) . . ?
O2 Au3B Au2B 162.32(15) . . ?
C2 Au3B Au1B 130.5(4) . . ?
N2 Au3B Au1B 156.7(2) . . ?
O2 Au3B Au1B 129.14(14) . . ?
Au2B Au3B Au1B 61.63(8) . . ?
Au2B C1 N1 62.4(3) . . ?
Au2B C1 O1 167.1(5) . . ?
N1 C1 O1 114.2(4) . . ?
Au2B C1 Au1 61.0(3) . . ?
N1 C1 Au1 121.4(4) . . ?
O1 C1 Au1 124.4(3) . . ?
Au3B C2 N2 69.8(4) . . ?
Au3B C2 O2 159.5(5) . . ?
N2 C2 O2 115.8(5) . . ?
Au3B C2 Au2 55.0(3) . . ?
N2 C2 Au2 122.0(4) . . ?
O2 C2 Au2 122.2(4) . . ?
Au1B C3 N3 59.9(4) . . ?
Au1B C3 O3 150.7(6) . . ?
N3 C3 O3 115.1(4) . . ?
Au1B C3 Au3 70.3(3) . . ?
N3 C3 Au3 121.0(4) . . ?
O3 C3 Au3 123.8(4) . . ?
N1 C7 C9 109.1(4) . . ?
N1 C7 C8 108.9(4) . . ?
C9 C7 C8 112.8(4) . . ?
N2 C10 C11 110.8(4) . . ?
N2 C10 C12 109.4(4) . . ?
C11 C10 C12 110.1(4) . . ?
N3 C13 C14 109.9(5) . . ?
N3 C13 C15 109.8(4) . . ?
C14 C13 C15 111.2(5) . . ?
N3 C13 Au1B 12.0(2) . . ?
C14 C13 Au1B 101.5(4) . . ?
C15 C13 Au1B 121.6(4) . . ?
Au2B N1 C1 50.2(3) . . ?
Au2B N1 C7 167.6(4) . . ?
C1 N1 C7 123.3(4) . . ?
Au2B N1 Au3 69.1(2) . . ?
C1 N1 Au3 118.4(3) . . ?
C7 N1 Au3 118.3(3) . . ?
C2 N2 Au3B 43.3(3) . . ?
C2 N2 C10 119.4(4) . . ?
Au3B N2 C10 154.4(4) . . ?
C2 N2 Au1 117.5(3) . . ?
Au3B N2 Au1 78.4(2) . . ?
C10 N2 Au1 123.0(3) . . ?
Au1B N3 C3 42.8(3) . . ?
Au1B N3 C13 152.2(5) . . ?
C3 N3 C13 122.1(5) . . ?
Au1B N3 Au2 77.7(3) . . ?
C3 N3 Au2 116.8(4) . . ?
C13 N3 Au2 121.0(3) . . ?
C1 O1 C4 117.7(4) . . ?
C1 O1 Au2B 5.7(2) . . ?
C4 O1 Au2B 119.6(3) . . ?
C2 O2 C5 117.4(4) . . ?
C2 O2 Au3B 8.5(2) . . ?
C5 O2 Au3B 116.0(3) . . ?
C3 O3 C6 118.1(4) . . ?
C3 O3 Au1B 11.5(2) . . ?
C6 O3 Au1B 122.2(3) . . ?

loop_
_geom_bond_atom_site_label_1
_geom_bond_atom_site_label_2
_geom_bond_distance
_geom_bond_site_symmetry_2
_geom_bond_publ_flag
Au1 C1 1.982(5) . ?
Au1 N2 2.054(4) . ?
Au1 Au2 3.3104(3) . ?
Au1 Au3 3.3192(3) . ?
Au2 C2 2.001(5) . ?
Au2 N3 2.058(5) . ?
Au2 Au3 3.2555(3) . ?
Au3 C3 1.995(5) . ?
Au3 N1 2.058(4) . ?
Au1B C3 0.894(6) . ?
Au1B N3 1.138(5) . ?
Au1B O3 2.191(5) . ?
Au1B C13 2.550(6) . ?
Au1B Au3B 3.287(4) . ?
Au1B Au2B 3.353(4) . ?
Au2B C1 1.085(5) . ?
Au2B N1 1.251(5) . ?
Au2B O1 2.435(4) . ?
Au2B Au3B 3.258(4) . ?
Au3B C2 0.961(6) . ?
Au3B N2 1.315(5) . ?
Au3B O2 2.279(4) . ?
C1 N1 1.304(6) . ?
C1 O1 1.365(6) . ?
C2 N2 1.288(6) . ?
C2 O2 1.354(6) . ?
C3 N3 1.283(7) . ?
C3 O3 1.367(7) . ?
C4 O1 1.434(6) . ?
C5 O2 1.425(6) . ?
C6 O3 1.430(6) . ?
C7 N1 1.490(6) . ?
C7 C9 1.510(7) . ?
C7 C8 1.526(8) . ?
C10 N2 1.492(6) . ?
C10 C11 1.521(7) . ?
C10 C12 1.524(7) . ?
C13 N3 1.487(7) . ?
C13 C14 1.512(8) . ?
C13 C15 1.528(8) . ?
